data_7104153
loop_
_publ_author_name
'Hitchcock, Peter B'
'Lappert, Michael F'
'Li, Gang'
'Protchenko, Andrey V'

_publ_section_title
;
 beta-Diiminato complexes of arsenic including the formally AsI
 compound [As3L3] [L = [N(C6H3Pri2-2,6)C(H)]2CPh].
;
_journal_issue 4
_journal_name_full 'Chemical communications (Cambridge, England)'
_journal_page_first 428
_journal_page_last 429
_journal_paper_doi 10.1039/b819723g
_journal_volume 34
_journal_year 2009
_chemical_compound_source 'synthesis as described'
_chemical_formula_moiety 'C99 H123 As3 N6, 1.5(C6 H14)'
_chemical_formula_sum 'C108 H144 As3 N6'
_chemical_formula_weight 1751.05
_chemical_name_systematic
;
?
;
_space_group_IT_number 2
_symmetry_cell_setting triclinic
_symmetry_Int_Tables_number 2
_symmetry_space_group_name_Hall '-P 1'
_symmetry_space_group_name_H-M 'P -1'
_atom_sites_solution_hydrogens geom
_atom_sites_solution_primary direct
_atom_sites_solution_secondary difmap
_audit_conform_dict_location ftp://ftp.iucr.org/pub/cif_core.dic
_audit_conform_dict_name cif_core.dic
_audit_conform_dict_version 2.2
_audit_creation_date 2004-12-22T09:47:04-00:00
_audit_creation_method 'WinGX routine CIF_UPDATE'
_cell_angle_alpha 101.334(2)
_cell_angle_beta 96.248(1)
_cell_angle_gamma 110.643(2)
_cell_formula_units_Z 2
_cell_length_a 15.5396(4)
_cell_length_b 18.7915(4)
_cell_length_c 19.6985(5)
_cell_measurement_reflns_used 222463
_cell_measurement_temperature 173(2)
_cell_measurement_theta_max 26.733
_cell_measurement_theta_min 3.395
_cell_measurement_wavelength 0.71073
_cell_volume 5177.5(2)
_computing_cell_refinement 'HKL Scalepack (Otwinowski & Minor 1997)'
_computing_data_collection 'Collect (Nonius BV, 1997-2000)'
_computing_data_reduction 'HKL Denzo and Scalepack (Otwinowski & Minor 1997)'
_computing_molecular_graphics 'Ortep-3 for Windows (Farrugia, 1997)'
_computing_publication_material 'WinGX publication routines (Farrugia, 1999)'
_computing_structure_refinement 'SHELXL-97 (Sheldrick, 1997)'
_computing_structure_solution 'SHELXS-97 (Sheldrick, 1997)'
_diffrn_ambient_temperature 173(2)
_diffrn_detector 'CCD plate'
_diffrn_measured_fraction_theta_full 0.95
_diffrn_measured_fraction_theta_max 0.95
_diffrn_measurement_device '95mm CCD camera on \k-goniostat'
_diffrn_measurement_device_type KappaCCD
_diffrn_measurement_method 'CCD rotation images, thick slices'
_diffrn_orient_matrix_type 'by Nonius Collect from scalepack cell'
_diffrn_orient_matrix_UB_11 -0.428873E-1
_diffrn_orient_matrix_UB_12 -0.150196E-1
_diffrn_orient_matrix_UB_13 -0.466374E-1
_diffrn_orient_matrix_UB_21 0.554432E-1
_diffrn_orient_matrix_UB_22 0.160169E-1
_diffrn_orient_matrix_UB_23 -0.232556E-1
_diffrn_orient_matrix_UB_31 -0.888E-3
_diffrn_orient_matrix_UB_32 -0.545154E-1
_diffrn_orient_matrix_UB_33 -0.83513E-2
_diffrn_radiation_monochromator graphite
_diffrn_radiation_probe x-ray
_diffrn_radiation_type MoK\a
_diffrn_radiation_wavelength 0.71073
_diffrn_reflns_av_R_equivalents 0.0786
_diffrn_reflns_av_unetI/netI 0.09
_diffrn_reflns_limit_h_max 19
_diffrn_reflns_limit_h_min -18
_diffrn_reflns_limit_k_max 20
_diffrn_reflns_limit_k_min -23
_diffrn_reflns_limit_l_max 24
_diffrn_reflns_limit_l_min -24
_diffrn_reflns_number 67547
_diffrn_reflns_theta_full 26.7
_diffrn_reflns_theta_max 26.7
_diffrn_reflns_theta_min 3.45
_diffrn_source 'Enraf Nonius FR590'
_exptl_absorpt_coefficient_mu 1.009
_exptl_absorpt_correction_T_max 0.8747
_exptl_absorpt_correction_T_min 0.8069
_exptl_absorpt_correction_type multi-scan
_exptl_absorpt_process_details
;
[c.f. r.h. blessing, acta cryst. (1995), a51, 33-38]
;
_exptl_crystal_colour red
_exptl_crystal_density_diffrn 1.123
_exptl_crystal_density_method 'not measured'
_exptl_crystal_description prism
_exptl_crystal_F_000 1866
_exptl_crystal_size_max 0.2
_exptl_crystal_size_mid 0.2
_exptl_crystal_size_min 0.1
_refine_diff_density_max 1.045
_refine_diff_density_min -0.565
_refine_diff_density_rms 0.103
_refine_ls_extinction_method none
_refine_ls_goodness_of_fit_ref 1.122
_refine_ls_hydrogen_treatment riding
_refine_ls_matrix_type full
_refine_ls_number_parameters 1005
_refine_ls_number_reflns 20830
_refine_ls_number_restraints 15
_refine_ls_restrained_S_all 1.123
_refine_ls_R_factor_all 0.1376
_refine_ls_R_factor_gt 0.0882
_refine_ls_shift/su_max 0.001
_refine_ls_shift/su_mean 0
_refine_ls_structure_factor_coef Fsqd
_refine_ls_weighting_details 'calc w=1/[\s^2^(Fo^2^)+(0.0732P)^2^+19.8033P] where P=(Fo^2^+2Fc^2^)/3'
_refine_ls_weighting_scheme calc
_refine_ls_wR_factor_gt 0.2041
_refine_ls_wR_factor_ref 0.2259
_reflns_number_gt 13637
_reflns_number_total 20830
_reflns_threshold_expression >2sigma(I)
_cod_data_source_file b819723g.txt
_cod_data_source_block (2)-dec3204
_cod_original_sg_symbol_H-M P-1
_cod_database_code 7104153

loop_
_symmetry_equiv_pos_as_xyz
'x, y, z'
'-x, -y, -z'

loop_
_atom_site_label
_atom_site_type_symbol
_atom_site_fract_x
_atom_site_fract_y
_atom_site_fract_z
_atom_site_U_iso_or_equiv
_atom_site_adp_type
_atom_site_occupancy
_atom_site_symmetry_multiplicity
_atom_site_calc_flag
_atom_site_refinement_flags
_atom_site_disorder_assembly
_atom_site_disorder_group
As1 As 0.51992(4) 0.23992(4) 0.16953(3) 0.03438(17) Uani 1 1 d . . .
As2 As 0.55371(4) 0.37444(3) 0.20469(3) 0.03285(17) Uani 1 1 d . . .
As3 As 0.60984(4) 0.24776(3) 0.28064(3) 0.02979(16) Uani 1 1 d . . .
N1 N 0.5249(3) 0.3857(3) 0.1098(3) 0.0326(11) Uani 1 1 d . . .
N2 N 0.4347(4) 0.3879(3) 0.2224(3) 0.0387(12) Uani 1 1 d . . .
N3 N 0.5753(3) 0.1372(3) 0.2691(3) 0.0308(11) Uani 1 1 d . . .
N4 N 0.5741(4) -0.0964(3) 0.2512(3) 0.0413(13) Uani 1 1 d . . .
N5 N 0.7364(3) 0.2789(3) 0.2656(3) 0.0313(11) Uani 1 1 d . . .
N6 N 0.9913(3) 0.4154(3) 0.2066(3) 0.0386(12) Uani 1 1 d . . .
C1 C 0.4379(4) 0.3612(3) 0.0743(3) 0.0350(14) Uani 1 1 d . . .
H1 H 0.4308 0.3575 0.0251 0.042 Uiso 1 1 calc R . .
C2 C 0.3552(4) 0.3404(4) 0.1012(3) 0.0378(15) Uani 1 1 d . . .
C3 C 0.3588(4) 0.3601(4) 0.1728(4) 0.0391(15) Uani 1 1 d . . .
H3 H 0.301 0.353 0.1879 0.047 Uiso 1 1 calc R . .
C4 C 0.2652(4) 0.3101(4) 0.0504(4) 0.0458(17) Uani 1 1 d . . .
C5 C 0.2495(5) 0.2560(4) -0.0129(4) 0.0535(19) Uani 1 1 d . . .
H5 H 0.2968 0.237 -0.0235 0.064 Uiso 1 1 calc R . .
C6 C 0.1653(5) 0.2285(5) -0.0618(5) 0.064(2) Uani 1 1 d . . .
H6 H 0.156 0.1919 -0.1054 0.076 Uiso 1 1 calc R . .
C7 C 0.0953(6) 0.2554(6) -0.0457(5) 0.074(3) Uani 1 1 d . . .
H7 H 0.0378 0.2371 -0.0785 0.089 Uiso 1 1 calc R . .
C8 C 0.1091(6) 0.3083(5) 0.0174(5) 0.072(2) Uani 1 1 d . . .
H8 H 0.0606 0.3255 0.0286 0.086 Uiso 1 1 calc R . .
C9 C 0.1926(5) 0.3364(5) 0.0643(5) 0.060(2) Uani 1 1 d . . .
H9 H 0.2019 0.3743 0.1071 0.072 Uiso 1 1 calc R . .
C10 C 0.6021(4) 0.4090(3) 0.0726(3) 0.0341(14) Uani 1 1 d . . .
C11 C 0.6100(4) 0.3537(4) 0.0172(3) 0.0388(15) Uani 1 1 d . . .
C12 C 0.6838(5) 0.3810(4) -0.0176(4) 0.0521(18) Uani 1 1 d . . .
H12 H 0.691 0.345 -0.0555 0.062 Uiso 1 1 calc R . .
C13 C 0.7465(5) 0.4577(4) 0.0004(4) 0.057(2) Uani 1 1 d . . .
H13 H 0.7953 0.474 -0.0252 0.068 Uiso 1 1 calc R . .
C14 C 0.7380(5) 0.5107(4) 0.0556(4) 0.0561(19) Uani 1 1 d . . .
H14 H 0.7818 0.5636 0.0685 0.067 Uiso 1 1 calc R . .
C15 C 0.6653(5) 0.4874(4) 0.0929(4) 0.0425(16) Uani 1 1 d . . .
C16 C 0.5438(4) 0.2674(4) -0.0068(3) 0.0399(15) Uani 1 1 d . . .
H16 H 0.5013 0.2564 0.0278 0.048 Uiso 1 1 calc R . .
C17 C 0.4836(5) 0.2489(4) -0.0794(4) 0.0501(17) Uani 1 1 d . . .
H17A H 0.4414 0.1933 -0.0932 0.075 Uiso 1 1 calc R . .
H17B H 0.5242 0.2596 -0.114 0.075 Uiso 1 1 calc R . .
H17C H 0.4466 0.2817 -0.0778 0.075 Uiso 1 1 calc R . .
C18 C 0.5993(5) 0.2137(4) -0.0083(4) 0.0511(18) Uani 1 1 d . . .
H18A H 0.5556 0.1586 -0.0233 0.077 Uiso 1 1 calc R . .
H18B H 0.6356 0.2241 0.039 0.077 Uiso 1 1 calc R . .
H18C H 0.6419 0.2242 -0.0416 0.077 Uiso 1 1 calc R . .
C19 C 0.6547(5) 0.5502(4) 0.1491(4) 0.0491(17) Uani 1 1 d . . .
H19 H 0.6067 0.5232 0.1753 0.059 Uiso 1 1 calc R . .
C20 C 0.7446(7) 0.5998(6) 0.2023(6) 0.105(4) Uani 1 1 d . . .
H20A H 0.7334 0.6389 0.2372 0.158 Uiso 1 1 calc R . .
H20B H 0.7932 0.6266 0.1779 0.158 Uiso 1 1 calc R . .
H20C H 0.7654 0.5659 0.2262 0.158 Uiso 1 1 calc R . .
C21 C 0.6184(9) 0.6021(6) 0.1145(6) 0.102(4) Uani 1 1 d . . .
H21A H 0.6112 0.6422 0.151 0.152 Uiso 1 1 calc R . .
H21B H 0.5576 0.5699 0.0834 0.152 Uiso 1 1 calc R . .
H21C H 0.663 0.6277 0.0868 0.152 Uiso 1 1 calc R . .
C22 C 0.4310(5) 0.4284(4) 0.2919(4) 0.0451(16) Uani 1 1 d . . .
C23 C 0.4177(5) 0.3896(4) 0.3462(4) 0.0492(18) Uani 1 1 d . . .
C24 C 0.4129(6) 0.4324(6) 0.4115(4) 0.064(2) Uani 1 1 d . . .
H24 H 0.405 0.4083 0.4497 0.077 Uiso 1 1 calc R . .
C25 C 0.4194(6) 0.5095(6) 0.4213(5) 0.068(2) Uani 1 1 d . . .
H25 H 0.4167 0.5378 0.4661 0.082 Uiso 1 1 calc R . .
C26 C 0.4298(6) 0.5448(5) 0.3667(5) 0.069(2) Uani 1 1 d . . .
H26 H 0.4328 0.5972 0.3739 0.082 Uiso 1 1 calc R . .
C27 C 0.4360(6) 0.5059(4) 0.3012(4) 0.058(2) Uani 1 1 d . . .
C28 C 0.4016(6) 0.3032(5) 0.3353(4) 0.059(2) Uani 1 1 d . . .
H28 H 0.4338 0.2893 0.2965 0.071 Uiso 1 1 calc R . .
C29 C 0.2978(7) 0.2525(5) 0.3118(5) 0.085(3) Uani 1 1 d . . .
H29A H 0.2886 0.197 0.3042 0.127 Uiso 1 1 calc R . .
H29B H 0.2738 0.2618 0.2676 0.127 Uiso 1 1 calc R . .
H29C H 0.2641 0.2661 0.3482 0.127 Uiso 1 1 calc R . .
C30 C 0.4421(6) 0.2845(6) 0.4006(5) 0.080(3) Uani 1 1 d . . .
H30A H 0.4304 0.2284 0.3903 0.12 Uiso 1 1 calc R . .
H30B H 0.4121 0.2979 0.4397 0.12 Uiso 1 1 calc R . .
H30C H 0.5098 0.3153 0.4136 0.12 Uiso 1 1 calc R . .
C31 C 0.4411(8) 0.5480(5) 0.2415(5) 0.083(3) Uani 1 1 d . . .
H31 H 0.4579 0.5171 0.2013 0.1 Uiso 1 1 calc R . .
C32 C 0.5143(10) 0.6310(6) 0.2617(7) 0.127(5) Uani 1 1 d . . .
H32A H 0.5142 0.6541 0.2212 0.19 Uiso 1 1 calc R . .
H32B H 0.5763 0.6301 0.2758 0.19 Uiso 1 1 calc R . .
H32C H 0.4997 0.6626 0.3011 0.19 Uiso 1 1 calc R . .
C33 C 0.3436(9) 0.5489(7) 0.2147(6) 0.107(4) Uani 1 1 d . . .
H33A H 0.3476 0.5753 0.1762 0.16 Uiso 1 1 calc R . .
H33B H 0.3243 0.5773 0.2536 0.16 Uiso 1 1 calc R . .
H33C H 0.2973 0.4948 0.1976 0.16 Uiso 1 1 calc R . .
C34 C 0.6011(4) 0.0931(3) 0.2173(3) 0.0320(13) Uani 1 1 d . . .
H34 H 0.6221 0.1182 0.1813 0.038 Uiso 1 1 calc R . .
C35 C 0.6018(4) 0.0193(3) 0.2083(3) 0.0334(13) Uani 1 1 d . . .
C36 C 0.5803(4) -0.0267(4) 0.2601(3) 0.0381(14) Uani 1 1 d . . .
H36 H 0.5701 -0.0022 0.3038 0.046 Uiso 1 1 calc R . .
C37 C 0.6336(4) -0.0103(3) 0.1442(3) 0.0378(15) Uani 1 1 d . . .
C38 C 0.7057(5) -0.0392(4) 0.1495(4) 0.0475(17) Uani 1 1 d . . .
H38 H 0.732 -0.0424 0.1941 0.057 Uiso 1 1 calc R . .
C39 C 0.7380(6) -0.0626(5) 0.0907(5) 0.063(2) Uani 1 1 d . . .
H39 H 0.7886 -0.0795 0.0954 0.076 Uiso 1 1 calc R . .
C40 C 0.6993(7) -0.0620(5) 0.0256(5) 0.071(2) Uani 1 1 d . . .
H40 H 0.721 -0.0805 -0.0149 0.086 Uiso 1 1 calc R . .
C41 C 0.6285(6) -0.0346(5) 0.0187(4) 0.066(2) Uani 1 1 d . . .
H41 H 0.6023 -0.0324 -0.0263 0.079 Uiso 1 1 calc R . .
C42 C 0.5957(5) -0.0101(4) 0.0781(4) 0.0483(17) Uani 1 1 d . . .
H42 H 0.5454 0.0072 0.0728 0.058 Uiso 1 1 calc R . .
C43 C 0.5065(4) 0.1043(3) 0.3105(3) 0.0346(14) Uani 1 1 d . . .
C44 C 0.5357(4) 0.1165(4) 0.3832(3) 0.0371(14) Uani 1 1 d . . .
C45 C 0.4676(5) 0.0896(4) 0.4225(4) 0.0464(17) Uani 1 1 d . . .
H45 H 0.4857 0.0973 0.4719 0.056 Uiso 1 1 calc R . .
C46 C 0.3747(5) 0.0520(4) 0.3909(4) 0.0541(19) Uani 1 1 d . . .
H46 H 0.3289 0.0347 0.4186 0.065 Uiso 1 1 calc R . .
C47 C 0.3478(5) 0.0394(4) 0.3198(4) 0.0515(18) Uani 1 1 d . . .
H47 H 0.2833 0.0125 0.2987 0.062 Uiso 1 1 calc R . .
C48 C 0.4126(4) 0.0650(4) 0.2772(3) 0.0380(15) Uani 1 1 d . . .
C49 C 0.6376(5) 0.1542(4) 0.4197(4) 0.0465(17) Uani 1 1 d . . .
H49 H 0.6754 0.1609 0.3817 0.056 Uiso 1 1 calc R . .
C50 C 0.6622(5) 0.2363(5) 0.4669(4) 0.059(2) Uani 1 1 d . . .
H50A H 0.7288 0.2587 0.489 0.088 Uiso 1 1 calc R . .
H50B H 0.6241 0.2328 0.5036 0.088 Uiso 1 1 calc R . .
H50C H 0.6493 0.2699 0.4383 0.088 Uiso 1 1 calc R . .
C51 C 0.6669(6) 0.1012(6) 0.4598(4) 0.072(2) Uani 1 1 d . . .
H51A H 0.7334 0.1277 0.4821 0.108 Uiso 1 1 calc R . .
H51B H 0.6568 0.0514 0.4267 0.108 Uiso 1 1 calc R . .
H51C H 0.6292 0.0909 0.4962 0.108 Uiso 1 1 calc R . .
C52 C 0.3788(4) 0.0472(4) 0.1981(4) 0.0443(16) Uani 1 1 d . . .
H52 H 0.4324 0.0774 0.178 0.053 Uiso 1 1 calc R . .
C53 C 0.3503(6) -0.0399(4) 0.1631(4) 0.060(2) Uani 1 1 d . . .
H53A H 0.3296 -0.0496 0.1121 0.091 Uiso 1 1 calc R . .
H53B H 0.2989 -0.0712 0.1828 0.091 Uiso 1 1 calc R . .
H53C H 0.404 -0.0549 0.1718 0.091 Uiso 1 1 calc R . .
C54 C 0.2980(5) 0.0738(5) 0.1803(5) 0.065(2) Uani 1 1 d . . .
H54A H 0.2789 0.0618 0.1289 0.098 Uiso 1 1 calc R . .
H54B H 0.3189 0.1306 0.2003 0.098 Uiso 1 1 calc R . .
H54C H 0.2448 0.046 0.2003 0.098 Uiso 1 1 calc R . .
C55 C 0.5588(5) -0.1330(4) 0.3082(4) 0.0457(17) Uani 1 1 d . . .
C56 C 0.4680(6) -0.1698(4) 0.3197(4) 0.0546(19) Uani 1 1 d . . .
C57 C 0.4566(6) -0.2093(5) 0.3728(4) 0.065(2) Uani 1 1 d . . .
H57 H 0.3954 -0.2352 0.3809 0.078 Uiso 1 1 calc R . .
C58 C 0.5325(7) -0.2114(5) 0.4139(4) 0.068(2) Uani 1 1 d . . .
H58 H 0.5235 -0.2387 0.45 0.082 Uiso 1 1 calc R . .
C59 C 0.6215(7) -0.1741(5) 0.4031(4) 0.065(2) Uani 1 1 d . . .
H59 H 0.6734 -0.1749 0.4329 0.077 Uiso 1 1 calc R . .
C60 C 0.6379(6) -0.1353(4) 0.3497(4) 0.0556(19) Uani 1 1 d . . .
C61 C 0.3831(6) -0.1683(6) 0.2754(5) 0.071(3) Uani 1 1 d . . .
H61 H 0.405 -0.1213 0.2557 0.086 Uiso 1 1 calc R . .
C62 C 0.3410(9) -0.2393(10) 0.2144(6) 0.143(6) Uani 1 1 d . . .
H62A H 0.2865 -0.2369 0.1862 0.214 Uiso 1 1 calc R . .
H62B H 0.3211 -0.2867 0.232 0.214 Uiso 1 1 calc R . .
H62C H 0.3876 -0.2408 0.185 0.214 Uiso 1 1 calc R . .
C63 C 0.3089(6) -0.1612(5) 0.3159(5) 0.076(3) Uani 1 1 d . . .
H63A H 0.3363 -0.1144 0.3557 0.114 Uiso 1 1 calc R . .
H63B H 0.2833 -0.208 0.3338 0.114 Uiso 1 1 calc R . .
H63C H 0.2585 -0.1566 0.2848 0.114 Uiso 1 1 calc R . .
C64 C 0.7327(6) -0.0996(5) 0.3339(5) 0.072(3) Uani 1 1 d . . .
H64 H 0.7327 -0.055 0.3134 0.086 Uiso 1 1 calc R . .
C65 C 0.8102(8) -0.0649(7) 0.3987(7) 0.123(5) Uani 1 1 d . . .
H65A H 0.8706 -0.0421 0.3846 0.184 Uiso 1 1 calc R . .
H65B H 0.811 -0.1063 0.4219 0.184 Uiso 1 1 calc R . .
H65C H 0.7992 -0.0239 0.4314 0.184 Uiso 1 1 calc R . .
C66 C 0.7490(7) -0.1584(6) 0.2766(6) 0.099(4) Uani 1 1 d . . .
H66A H 0.8114 -0.1343 0.2661 0.149 Uiso 1 1 calc R . .
H66B H 0.7014 -0.1734 0.2339 0.149 Uiso 1 1 calc R . .
H66C H 0.7446 -0.2052 0.2931 0.149 Uiso 1 1 calc R . .
C67 C 0.7586(4) 0.2717(3) 0.1999(3) 0.0324(13) Uani 1 1 d . . .
H67 H 0.7097 0.234 0.1632 0.039 Uiso 1 1 calc R . .
C68 C 0.8391(4) 0.3098(4) 0.1785(3) 0.0352(14) Uani 1 1 d . . .
C69 C 0.9139(4) 0.3794(3) 0.2237(3) 0.0347(14) Uani 1 1 d . . .
H69 H 0.9047 0.3995 0.2693 0.042 Uiso 1 1 calc R . .
C70 C 0.8455(4) 0.2786(4) 0.1044(3) 0.0367(14) Uani 1 1 d . . .
C71 C 0.8248(4) 0.1980(4) 0.0788(4) 0.0417(15) Uani 1 1 d . . .
H71 H 0.8105 0.164 0.1094 0.05 Uiso 1 1 calc R . .
C72 C 0.8252(5) 0.1684(4) 0.0088(4) 0.0514(18) Uani 1 1 d . . .
H72 H 0.8107 0.1138 -0.0084 0.062 Uiso 1 1 calc R . .
C73 C 0.8463(5) 0.2169(5) -0.0367(4) 0.0536(19) Uani 1 1 d . . .
H73 H 0.8463 0.196 -0.0847 0.064 Uiso 1 1 calc R . .
C74 C 0.8673(4) 0.2958(5) -0.0113(4) 0.0500(18) Uani 1 1 d . . .
H74 H 0.8815 0.3295 -0.0422 0.06 Uiso 1 1 calc R . .
C75 C 0.8681(4) 0.3270(4) 0.0584(4) 0.0421(16) Uani 1 1 d . . .
H75 H 0.8841 0.3819 0.0751 0.05 Uiso 1 1 calc R . .
C76 C 0.8044(4) 0.3073(3) 0.3309(3) 0.0338(14) Uani 1 1 d . . .
C77 C 0.8527(4) 0.2601(4) 0.3480(4) 0.0390(15) Uani 1 1 d . . .
C78 C 0.9114(5) 0.2868(4) 0.4139(4) 0.0497(18) Uani 1 1 d . . .
H78 H 0.9451 0.2564 0.4266 0.06 Uiso 1 1 calc R . .
C79 C 0.9226(5) 0.3544(4) 0.4609(4) 0.0504(18) Uani 1 1 d . . .
H79 H 0.9611 0.3691 0.5062 0.06 Uiso 1 1 calc R . .
C80 C 0.8776(4) 0.4020(4) 0.4426(4) 0.0443(16) Uani 1 1 d . . .
H80 H 0.8871 0.45 0.4751 0.053 Uiso 1 1 calc R . .
C81 C 0.8184(4) 0.3798(4) 0.3769(3) 0.0376(14) Uani 1 1 d . . .
C82 C 0.8451(4) 0.1842(4) 0.2980(4) 0.0443(16) Uani 1 1 d . . .
H82 H 0.7897 0.1685 0.2591 0.053 Uiso 1 1 calc R . .
C83 C 0.9321(5) 0.1969(4) 0.2641(4) 0.0546(19) Uani 1 1 d . . .
H83A H 0.9422 0.2405 0.2416 0.082 Uiso 1 1 calc R . .
H83B H 0.9226 0.1489 0.2285 0.082 Uiso 1 1 calc R . .
H83C H 0.9871 0.2093 0.3005 0.082 Uiso 1 1 calc R . .
C84 C 0.8302(6) 0.1159(5) 0.3319(5) 0.066(2) Uani 1 1 d . . .
H84A H 0.8256 0.0694 0.2965 0.099 Uiso 1 1 calc R . .
H84B H 0.7722 0.1046 0.3505 0.099 Uiso 1 1 calc R . .
H84C H 0.8832 0.1297 0.3705 0.099 Uiso 1 1 calc R . .
C85 C 0.7759(5) 0.4358(4) 0.3571(4) 0.0430(16) Uani 1 1 d . . .
H85 H 0.7431 0.414 0.3066 0.052 Uiso 1 1 calc R . .
C86 C 0.7040(5) 0.4446(4) 0.4017(4) 0.0562(19) Uani 1 1 d . . .
H86A H 0.6781 0.481 0.387 0.084 Uiso 1 1 calc R . .
H86B H 0.7344 0.4652 0.4516 0.084 Uiso 1 1 calc R . .
H86C H 0.6533 0.3932 0.3949 0.084 Uiso 1 1 calc R . .
C87 C 0.8509(6) 0.5173(4) 0.3642(4) 0.062(2) Uani 1 1 d . . .
H87A H 0.821 0.5518 0.3508 0.093 Uiso 1 1 calc R . .
H87B H 0.895 0.5128 0.3332 0.093 Uiso 1 1 calc R . .
H87C H 0.8849 0.5395 0.4133 0.093 Uiso 1 1 calc R . .
C88 C 1.0541(4) 0.4863(4) 0.2571(3) 0.0397(15) Uani 1 1 d . . .
C89 C 1.1080(4) 0.4821(4) 0.3174(3) 0.0441(16) Uani 1 1 d . . .
C90 C 1.1678(5) 0.5526(5) 0.3642(4) 0.057(2) Uani 1 1 d . . .
H90 H 1.2054 0.5517 0.4052 0.068 Uiso 1 1 calc R . .
C91 C 1.1735(6) 0.6244(5) 0.3521(4) 0.068(2) Uani 1 1 d . . .
H91 H 1.2127 0.672 0.3855 0.082 Uiso 1 1 calc R . .
C92 C 1.1224(5) 0.6260(4) 0.2916(4) 0.058(2) Uani 1 1 d . . .
H92 H 1.1278 0.6753 0.2831 0.07 Uiso 1 1 calc R . .
C93 C 1.0629(5) 0.5577(4) 0.2424(4) 0.0471(17) Uani 1 1 d . . .
C94 C 1.1042(4) 0.4031(4) 0.3281(4) 0.0466(17) Uani 1 1 d . . .
H94 H 1.0366 0.3674 0.3188 0.056 Uiso 1 1 calc R . .
C95 C 1.1498(5) 0.3668(5) 0.2739(4) 0.062(2) Uani 1 1 d . . .
H95A H 1.1466 0.3158 0.281 0.094 Uiso 1 1 calc R . .
H95B H 1.2155 0.4018 0.2797 0.094 Uiso 1 1 calc R . .
H95C H 1.1166 0.3595 0.2263 0.094 Uiso 1 1 calc R . .
C96 C 1.1470(5) 0.4060(5) 0.4020(4) 0.061(2) Uani 1 1 d . . .
H96A H 1.1412 0.353 0.4048 0.092 Uiso 1 1 calc R . .
H96B H 1.1141 0.4259 0.436 0.092 Uiso 1 1 calc R . .
H96C H 1.2134 0.4409 0.413 0.092 Uiso 1 1 calc R . .
C97 C 1.0106(5) 0.5590(4) 0.1733(4) 0.0543(19) Uani 1 1 d . . .
H97 H 0.9453 0.5189 0.1647 0.065 Uiso 1 1 calc R . .
C98 C 1.0040(6) 0.6378(5) 0.1723(5) 0.072(2) Uani 1 1 d . . .
H98A H 0.969 0.6339 0.1263 0.109 Uiso 1 1 calc R . .
H98B H 1.0672 0.6783 0.1804 0.109 Uiso 1 1 calc R . .
H98C H 0.9715 0.652 0.2095 0.109 Uiso 1 1 calc R . .
C99 C 1.0571(6) 0.5347(5) 0.1126(4) 0.066(2) Uani 1 1 d . . .
H99A H 1.0231 0.5351 0.0679 0.1 Uiso 1 1 calc R . .
H99B H 1.0555 0.4817 0.1104 0.1 Uiso 1 1 calc R . .
H99C H 1.1223 0.5717 0.1209 0.1 Uiso 1 1 calc R . .
C1S C 1.0375(9) 0.0304(8) 0.0275(7) 0.130(5) Uiso 1 1 d D . 1
H1S1 H 1.0643 0.003 0.0565 0.156 Uiso 1 1 calc R . 1
H1S2 H 1.0872 0.0577 0.0034 0.156 Uiso 1 1 calc R . 1
C2S C 1.0211(11) 0.0907(9) 0.0759(8) 0.165(6) Uiso 1 1 d D A 1
H2S1 H 0.9724 0.0634 0.1008 0.198 Uiso 1 1 calc R A 1
H2S2 H 0.9931 0.1174 0.0469 0.198 Uiso 1 1 calc R A 1
C3S C 1.0971(9) 0.1524(7) 0.1300(7) 0.121(4) Uiso 1 1 d D A 1
H3S1 H 1.0718 0.1865 0.1583 0.182 Uiso 1 1 calc R A 1
H3S2 H 1.1445 0.1836 0.1072 0.182 Uiso 1 1 calc R A 1
H3S3 H 1.1258 0.1282 0.1606 0.182 Uiso 1 1 calc R A 1
C4S C 0.724(2) 0.6742(18) 0.4578(16) 0.285(13) Uiso 1 1 d D B 1
C5S C 0.801(3) 0.709(2) 0.420(2) 0.357(18) Uiso 1 1 d D B 1
C6S C 0.902(3) 0.756(2) 0.454(2) 0.337(17) Uiso 1 1 d D B 1
C7S C 0.959(3) 0.759(2) 0.396(2) 0.354(18) Uiso 1 1 d D B 1
C8S C 1.062(3) 0.808(2) 0.4102(17) 0.308(15) Uiso 1 1 d D B 1

loop_
_atom_site_aniso_label
_atom_site_aniso_U_11
_atom_site_aniso_U_22
_atom_site_aniso_U_33
_atom_site_aniso_U_23
_atom_site_aniso_U_13
_atom_site_aniso_U_12
As1 0.0307(3) 0.0306(3) 0.0431(4) 0.0112(3) 0.0022(3) 0.0136(3)
As2 0.0298(3) 0.0308(3) 0.0408(4) 0.0121(3) 0.0062(3) 0.0134(3)
As3 0.0256(3) 0.0280(3) 0.0369(4) 0.0088(3) 0.0054(3) 0.0114(2)
N1 0.029(3) 0.035(3) 0.039(3) 0.015(2) 0.010(2) 0.013(2)
N2 0.033(3) 0.042(3) 0.048(3) 0.016(3) 0.014(3) 0.017(2)
N3 0.031(3) 0.028(3) 0.035(3) 0.012(2) 0.007(2) 0.010(2)
N4 0.052(3) 0.034(3) 0.043(3) 0.012(2) 0.014(3) 0.021(3)
N5 0.020(2) 0.031(3) 0.039(3) 0.010(2) 0.004(2) 0.005(2)
N6 0.029(3) 0.037(3) 0.040(3) 0.006(2) 0.002(2) 0.004(2)
C1 0.034(3) 0.035(3) 0.040(4) 0.013(3) 0.007(3) 0.016(3)
C2 0.034(3) 0.040(4) 0.044(4) 0.015(3) 0.005(3) 0.019(3)
C3 0.033(3) 0.036(3) 0.058(5) 0.020(3) 0.015(3) 0.020(3)
C4 0.033(4) 0.051(4) 0.058(5) 0.024(4) 0.006(3) 0.017(3)
C5 0.042(4) 0.056(5) 0.060(5) 0.013(4) 0.000(4) 0.020(4)
C6 0.049(5) 0.064(5) 0.069(6) 0.009(4) -0.008(4) 0.021(4)
C7 0.039(4) 0.083(6) 0.090(7) 0.024(6) -0.009(4) 0.018(4)
C8 0.041(4) 0.083(6) 0.098(7) 0.030(6) 0.003(5) 0.031(4)
C9 0.043(4) 0.067(5) 0.075(6) 0.018(4) 0.009(4) 0.030(4)
C10 0.030(3) 0.037(3) 0.040(4) 0.018(3) 0.008(3) 0.014(3)
C11 0.032(3) 0.048(4) 0.039(4) 0.013(3) 0.004(3) 0.018(3)
C12 0.051(4) 0.052(4) 0.054(5) 0.014(4) 0.020(4) 0.018(4)
C13 0.041(4) 0.059(5) 0.067(5) 0.019(4) 0.026(4) 0.007(4)
C14 0.048(4) 0.046(4) 0.067(5) 0.017(4) 0.018(4) 0.005(3)
C15 0.042(4) 0.042(4) 0.047(4) 0.017(3) 0.010(3) 0.016(3)
C16 0.037(4) 0.040(4) 0.042(4) 0.010(3) 0.007(3) 0.014(3)
C17 0.050(4) 0.050(4) 0.048(4) 0.009(3) 0.004(3) 0.020(4)
C18 0.045(4) 0.055(4) 0.056(5) 0.011(4) 0.002(3) 0.025(4)
C19 0.052(4) 0.037(4) 0.057(5) 0.016(3) 0.012(4) 0.014(3)
C20 0.074(7) 0.095(8) 0.103(8) -0.030(6) -0.001(6) 0.015(6)
C21 0.170(11) 0.098(8) 0.102(8) 0.062(6) 0.062(8) 0.098(8)
C22 0.039(4) 0.058(4) 0.045(4) 0.009(3) 0.011(3) 0.027(3)
C23 0.041(4) 0.066(5) 0.053(5) 0.016(4) 0.013(3) 0.032(4)
C24 0.062(5) 0.104(7) 0.048(5) 0.026(5) 0.017(4) 0.053(5)
C25 0.053(5) 0.086(6) 0.056(5) -0.010(5) 0.005(4) 0.031(5)
C26 0.073(6) 0.059(5) 0.071(6) 0.004(4) 0.023(5) 0.025(4)
C27 0.063(5) 0.045(4) 0.067(5) 0.009(4) 0.029(4) 0.020(4)
C28 0.069(5) 0.075(5) 0.062(5) 0.032(4) 0.027(4) 0.048(5)
C29 0.108(8) 0.071(6) 0.090(7) 0.022(5) 0.014(6) 0.054(6)
C30 0.077(6) 0.112(8) 0.096(7) 0.067(6) 0.041(5) 0.061(6)
C31 0.124(9) 0.048(5) 0.097(7) 0.025(5) 0.061(7) 0.040(5)
C32 0.189(14) 0.061(6) 0.152(11) 0.033(7) 0.102(10) 0.051(8)
C33 0.167(12) 0.110(9) 0.100(8) 0.055(7) 0.047(8) 0.100(9)
C34 0.026(3) 0.028(3) 0.037(4) 0.010(3) 0.000(3) 0.006(2)
C35 0.032(3) 0.027(3) 0.039(4) 0.009(3) 0.003(3) 0.009(3)
C36 0.040(4) 0.039(4) 0.037(4) 0.007(3) 0.004(3) 0.020(3)
C37 0.040(4) 0.028(3) 0.045(4) 0.009(3) 0.013(3) 0.010(3)
C38 0.049(4) 0.035(4) 0.066(5) 0.020(3) 0.019(4) 0.020(3)
C39 0.067(5) 0.063(5) 0.077(6) 0.020(4) 0.031(5) 0.041(4)
C40 0.086(6) 0.083(6) 0.068(6) 0.022(5) 0.039(5) 0.051(5)
C41 0.073(6) 0.088(6) 0.048(5) 0.020(4) 0.016(4) 0.041(5)
C42 0.049(4) 0.055(4) 0.048(4) 0.014(3) 0.013(3) 0.026(4)
C43 0.035(3) 0.028(3) 0.046(4) 0.016(3) 0.011(3) 0.015(3)
C44 0.037(3) 0.036(3) 0.043(4) 0.014(3) 0.010(3) 0.017(3)
C45 0.050(4) 0.041(4) 0.049(4) 0.014(3) 0.015(3) 0.014(3)
C46 0.049(4) 0.046(4) 0.059(5) 0.019(4) 0.026(4) 0.002(3)
C47 0.034(4) 0.049(4) 0.058(5) 0.019(4) 0.007(3) -0.002(3)
C48 0.033(3) 0.033(3) 0.046(4) 0.014(3) 0.010(3) 0.007(3)
C49 0.043(4) 0.064(5) 0.037(4) 0.018(3) 0.007(3) 0.023(4)
C50 0.045(4) 0.067(5) 0.044(4) 0.006(4) 0.004(3) 0.003(4)
C51 0.071(6) 0.098(7) 0.061(5) 0.035(5) 0.004(4) 0.045(5)
C52 0.030(3) 0.043(4) 0.050(4) 0.015(3) -0.001(3) 0.003(3)
C53 0.064(5) 0.046(4) 0.048(5) 0.016(3) -0.007(4) -0.002(4)
C54 0.040(4) 0.087(6) 0.079(6) 0.042(5) 0.012(4) 0.025(4)
C55 0.068(5) 0.034(4) 0.039(4) 0.009(3) 0.014(3) 0.024(3)
C56 0.067(5) 0.061(5) 0.058(5) 0.033(4) 0.027(4) 0.036(4)
C57 0.086(6) 0.076(6) 0.069(6) 0.050(5) 0.040(5) 0.051(5)
C58 0.115(8) 0.067(5) 0.051(5) 0.030(4) 0.030(5) 0.057(6)
C59 0.093(7) 0.051(5) 0.059(5) 0.019(4) 0.003(5) 0.040(5)
C60 0.073(5) 0.045(4) 0.055(5) 0.017(4) 0.008(4) 0.029(4)
C61 0.063(5) 0.101(7) 0.086(7) 0.069(6) 0.036(5) 0.042(5)
C62 0.145(12) 0.264(18) 0.058(7) 0.002(9) 0.010(7) 0.147(13)
C63 0.059(5) 0.064(5) 0.111(8) 0.023(5) 0.023(5) 0.027(4)
C64 0.059(5) 0.063(5) 0.094(7) 0.032(5) -0.009(5) 0.024(4)
C65 0.086(8) 0.112(9) 0.148(11) 0.063(8) -0.027(8) 0.010(7)
C66 0.083(7) 0.092(8) 0.154(11) 0.052(7) 0.052(7) 0.050(6)
C67 0.030(3) 0.030(3) 0.037(4) 0.009(3) 0.004(3) 0.011(3)
C68 0.026(3) 0.040(3) 0.038(4) 0.010(3) 0.005(3) 0.011(3)
C69 0.029(3) 0.036(3) 0.039(4) 0.010(3) 0.010(3) 0.011(3)
C70 0.018(3) 0.041(4) 0.046(4) 0.011(3) 0.004(3) 0.007(3)
C71 0.036(4) 0.042(4) 0.046(4) 0.007(3) 0.005(3) 0.016(3)
C72 0.047(4) 0.047(4) 0.050(5) -0.004(3) 0.001(3) 0.018(3)
C73 0.035(4) 0.073(5) 0.043(4) 0.004(4) 0.005(3) 0.015(4)
C74 0.033(4) 0.066(5) 0.040(4) 0.018(4) 0.006(3) 0.005(3)
C75 0.030(3) 0.038(4) 0.051(4) 0.015(3) 0.005(3) 0.004(3)
C76 0.024(3) 0.036(3) 0.038(4) 0.012(3) 0.004(3) 0.007(3)
C77 0.027(3) 0.042(4) 0.048(4) 0.013(3) 0.008(3) 0.012(3)
C78 0.037(4) 0.058(5) 0.053(5) 0.017(4) -0.003(3) 0.018(3)
C79 0.036(4) 0.064(5) 0.041(4) 0.011(4) -0.001(3) 0.010(3)
C80 0.036(4) 0.045(4) 0.040(4) 0.003(3) 0.003(3) 0.008(3)
C81 0.028(3) 0.040(4) 0.040(4) 0.009(3) 0.006(3) 0.008(3)
C82 0.033(3) 0.037(4) 0.061(5) 0.012(3) 0.000(3) 0.014(3)
C83 0.046(4) 0.057(5) 0.067(5) 0.009(4) 0.005(4) 0.032(4)
C84 0.060(5) 0.057(5) 0.086(6) 0.025(4) 0.016(5) 0.024(4)
C85 0.041(4) 0.040(4) 0.043(4) 0.002(3) -0.003(3) 0.018(3)
C86 0.049(4) 0.044(4) 0.072(5) 0.003(4) 0.010(4) 0.020(4)
C87 0.070(5) 0.044(4) 0.069(6) 0.012(4) 0.014(4) 0.018(4)
C88 0.033(3) 0.041(4) 0.043(4) 0.012(3) 0.015(3) 0.008(3)
C89 0.032(3) 0.049(4) 0.039(4) 0.007(3) 0.009(3) 0.003(3)
C90 0.043(4) 0.065(5) 0.039(4) 0.008(4) 0.000(3) 0.000(4)
C91 0.065(5) 0.048(5) 0.054(5) 0.002(4) -0.004(4) -0.014(4)
C92 0.055(5) 0.042(4) 0.056(5) 0.009(4) 0.007(4) -0.004(4)
C93 0.040(4) 0.038(4) 0.053(4) 0.010(3) 0.011(3) 0.004(3)
C94 0.026(3) 0.057(4) 0.051(4) 0.012(3) 0.006(3) 0.010(3)
C95 0.042(4) 0.071(5) 0.082(6) 0.019(4) 0.017(4) 0.031(4)
C96 0.044(4) 0.074(5) 0.060(5) 0.025(4) 0.005(4) 0.014(4)
C97 0.043(4) 0.051(4) 0.058(5) 0.019(4) 0.004(4) 0.004(3)
C98 0.064(5) 0.058(5) 0.093(7) 0.032(5) 0.005(5) 0.017(4)
C99 0.081(6) 0.060(5) 0.054(5) 0.023(4) 0.011(4) 0.017(4)

loop_
_atom_type_symbol
_atom_type_description
_atom_type_scat_dispersion_real
_atom_type_scat_dispersion_imag
_atom_type_scat_source
C C 0.0033 0.0016 'International Tables Vol C Tables 4.2.6.8 and 6.1.1.4'
H H 0 0 'International Tables Vol C Tables 4.2.6.8 and 6.1.1.4'
As As 0.0499 2.0058 'International Tables Vol C Tables 4.2.6.8 and 6.1.1.4'
N N 0.0061 0.0033 'International Tables Vol C Tables 4.2.6.8 and 6.1.1.4'

loop_
_geom_angle_atom_site_label_1
_geom_angle_atom_site_label_2
_geom_angle_atom_site_label_3
_geom_angle
_geom_angle_site_symmetry_1
_geom_angle_site_symmetry_3
_geom_angle_publ_flag
As2 As1 As3 89.88(3) . . ?
N1 As2 N2 88.2(2) . . ?
N1 As2 As1 95.13(14) . . ?
N2 As2 As1 107.64(15) . . ?
N3 As3 N5 101.2(2) . . ?
N3 As3 As1 96.97(14) . . ?
N5 As3 As1 104.14(15) . . ?
C1 N1 C10 118.9(5) . . ?
C1 N1 As2 122.7(4) . . ?
C10 N1 As2 117.5(4) . . ?
C3 N2 C22 118.3(5) . . ?
C3 N2 As2 122.1(4) . . ?
C22 N2 As2 119.6(4) . . ?
C34 N3 C43 124.1(5) . . ?
C34 N3 As3 121.5(4) . . ?
C43 N3 As3 113.4(4) . . ?
C36 N4 C55 118.9(5) . . ?
C67 N5 C76 124.4(5) . . ?
C67 N5 As3 123.0(4) . . ?
C76 N5 As3 112.5(4) . . ?
C69 N6 C88 115.9(5) . . ?
N1 C1 C2 127.4(6) . . ?
C3 C2 C1 120.2(6) . . ?
C3 C2 C4 121.2(6) . . ?
C1 C2 C4 117.6(6) . . ?
N2 C3 C2 126.2(6) . . ?
C5 C4 C9 117.5(7) . . ?
C5 C4 C2 121.2(6) . . ?
C9 C4 C2 121.2(7) . . ?
C4 C5 C6 121.5(7) . . ?
C7 C6 C5 119.2(8) . . ?
C8 C7 C6 120.1(8) . . ?
C9 C8 C7 120.4(8) . . ?
C8 C9 C4 121.2(8) . . ?
C11 C10 C15 122.2(6) . . ?
C11 C10 N1 119.7(5) . . ?
C15 C10 N1 118.0(5) . . ?
C12 C11 C10 116.4(6) . . ?
C12 C11 C16 119.2(6) . . ?
C10 C11 C16 124.4(6) . . ?
C13 C12 C11 123.1(7) . . ?
C12 C13 C14 119.5(7) . . ?
C13 C14 C15 120.6(7) . . ?
C10 C15 C14 118.2(6) . . ?
C10 C15 C19 123.6(6) . . ?
C14 C15 C19 118.0(6) . . ?
C11 C16 C17 111.4(5) . . ?
C11 C16 C18 110.6(5) . . ?
C17 C16 C18 109.7(5) . . ?
C21 C19 C20 110.3(8) . . ?
C21 C19 C15 109.9(7) . . ?
C20 C19 C15 113.2(7) . . ?
C23 C22 C27 122.0(6) . . ?
C23 C22 N2 120.5(6) . . ?
C27 C22 N2 117.4(6) . . ?
C24 C23 C22 117.1(7) . . ?
C24 C23 C28 119.8(7) . . ?
C22 C23 C28 123.0(6) . . ?
C25 C24 C23 121.2(8) . . ?
C26 C25 C24 120.2(8) . . ?
C25 C26 C27 121.4(8) . . ?
C26 C27 C22 118.2(7) . . ?
C26 C27 C31 118.0(7) . . ?
C22 C27 C31 123.7(7) . . ?
C29 C28 C23 110.3(6) . . ?
C29 C28 C30 110.2(7) . . ?
C23 C28 C30 113.1(7) . . ?
C32 C31 C27 113.8(9) . . ?
C32 C31 C33 109.5(9) . . ?
C27 C31 C33 110.3(8) . . ?
C35 C34 N3 131.2(6) . . ?
C34 C35 C36 123.4(6) . . ?
C34 C35 C37 116.0(5) . . ?
C36 C35 C37 120.4(5) . . ?
N4 C36 C35 124.6(6) . . ?
C42 C37 C38 117.2(6) . . ?
C42 C37 C35 122.2(6) . . ?
C38 C37 C35 120.6(6) . . ?
C39 C38 C37 120.3(7) . . ?
C40 C39 C38 121.5(8) . . ?
C39 C40 C41 119.6(8) . . ?
C40 C41 C42 119.4(8) . . ?
C37 C42 C41 122.0(7) . . ?
C48 C43 C44 121.9(6) . . ?
C48 C43 N3 118.9(5) . . ?
C44 C43 N3 119.1(5) . . ?
C45 C44 C43 118.1(6) . . ?
C45 C44 C49 118.9(6) . . ?
C43 C44 C49 123.0(6) . . ?
C46 C45 C44 120.8(7) . . ?
C47 C46 C45 120.3(6) . . ?
C46 C47 C48 121.7(6) . . ?
C43 C48 C47 117.1(6) . . ?
C43 C48 C52 123.5(5) . . ?
C47 C48 C52 119.4(6) . . ?
C44 C49 C50 112.1(6) . . ?
C44 C49 C51 112.3(6) . . ?
C50 C49 C51 111.9(6) . . ?
C48 C52 C53 111.1(5) . . ?
C48 C52 C54 112.1(6) . . ?
C53 C52 C54 110.5(6) . . ?
C56 C55 C60 121.3(6) . . ?
C56 C55 N4 120.9(6) . . ?
C60 C55 N4 117.7(6) . . ?
C57 C56 C55 118.5(7) . . ?
C57 C56 C61 119.8(7) . . ?
C55 C56 C61 121.8(6) . . ?
C58 C57 C56 120.9(8) . . ?
C57 C58 C59 120.3(7) . . ?
C58 C59 C60 121.9(8) . . ?
C59 C60 C55 117.1(8) . . ?
C59 C60 C64 122.6(8) . . ?
C55 C60 C64 120.3(7) . . ?
C62 C61 C63 109.4(8) . . ?
C62 C61 C56 110.9(8) . . ?
C63 C61 C56 114.1(7) . . ?
C60 C64 C65 113.7(9) . . ?
C60 C64 C66 109.8(7) . . ?
C65 C64 C66 113.2(9) . . ?
C68 C67 N5 130.7(6) . . ?
C67 C68 C69 122.4(6) . . ?
C67 C68 C70 116.8(5) . . ?
C69 C68 C70 120.7(5) . . ?
N6 C69 C68 124.5(6) . . ?
C75 C70 C71 118.5(6) . . ?
C75 C70 C68 121.7(6) . . ?
C71 C70 C68 119.8(6) . . ?
C72 C71 C70 119.7(6) . . ?
C71 C72 C73 121.2(7) . . ?
C74 C73 C72 119.0(7) . . ?
C73 C74 C75 121.1(7) . . ?
C74 C75 C70 120.6(6) . . ?
C81 C76 C77 121.7(6) . . ?
C81 C76 N5 119.4(5) . . ?
C77 C76 N5 118.9(5) . . ?
C78 C77 C76 116.7(6) . . ?
C78 C77 C82 119.6(6) . . ?
C76 C77 C82 123.6(6) . . ?
C79 C78 C77 122.9(7) . . ?
C78 C79 C80 120.0(6) . . ?
C79 C80 C81 120.5(6) . . ?
C80 C81 C76 118.0(6) . . ?
C80 C81 C85 118.8(6) . . ?
C76 C81 C85 123.1(6) . . ?
C84 C82 C77 114.3(6) . . ?
C84 C82 C83 108.7(6) . . ?
C77 C82 C83 111.1(5) . . ?
C81 C85 C86 112.1(6) . . ?
C81 C85 C87 111.8(6) . . ?
C86 C85 C87 108.8(6) . . ?
C93 C88 C89 121.9(6) . . ?
C93 C88 N6 118.0(6) . . ?
C89 C88 N6 120.0(6) . . ?
C90 C89 C88 117.5(7) . . ?
C90 C89 C94 121.8(7) . . ?
C88 C89 C94 120.6(6) . . ?
C91 C90 C89 121.1(7) . . ?
C92 C91 C90 119.6(7) . . ?
C91 C92 C93 121.8(7) . . ?
C92 C93 C88 117.9(7) . . ?
C92 C93 C97 122.0(7) . . ?
C88 C93 C97 120.0(6) . . ?
C96 C94 C89 114.4(6) . . ?
C96 C94 C95 110.3(6) . . ?
C89 C94 C95 110.0(6) . . ?
C93 C97 C98 114.4(7) . . ?
C93 C97 C99 109.4(6) . . ?
C98 C97 C99 109.6(6) . . ?
C2S C1S C1S 122.0(17) . 2_755 ?
C1S C2S C3S 121.6(14) . . ?
C4S C5S C6S 126(4) . . ?
C5S C6S C7S 108(3) . . ?
C8S C7S C6S 122(4) . . ?

loop_
_geom_bond_atom_site_label_1
_geom_bond_atom_site_label_2
_geom_bond_distance
_geom_bond_site_symmetry_2
_geom_bond_publ_flag
As1 As2 2.3328(8) . ?
As1 As3 2.4139(9) . ?
As2 N1 1.944(5) . ?
As2 N2 2.010(5) . ?
As3 N3 1.912(5) . ?
As3 N5 1.919(4) . ?
N1 C1 1.326(7) . ?
N1 C10 1.454(7) . ?
N2 C3 1.317(8) . ?
N2 C22 1.448(8) . ?
N3 C34 1.372(7) . ?
N3 C43 1.452(7) . ?
N4 C36 1.255(8) . ?
N4 C55 1.428(8) . ?
N5 C67 1.368(7) . ?
N5 C76 1.445(7) . ?
N6 C69 1.274(7) . ?
N6 C88 1.438(8) . ?
C1 C2 1.399(8) . ?
C2 C3 1.375(9) . ?
C2 C4 1.482(9) . ?
C4 C5 1.382(10) . ?
C4 C9 1.413(9) . ?
C5 C6 1.400(10) . ?
C6 C7 1.392(11) . ?
C7 C8 1.373(12) . ?
C8 C9 1.372(11) . ?
C10 C11 1.399(9) . ?
C10 C15 1.399(9) . ?
C11 C12 1.394(9) . ?
C11 C16 1.525(9) . ?
C12 C13 1.373(10) . ?
C13 C14 1.374(10) . ?
C14 C15 1.404(9) . ?
C15 C19 1.519(9) . ?
C16 C17 1.526(9) . ?
C16 C18 1.540(9) . ?
C19 C21 1.515(10) . ?
C19 C20 1.516(11) . ?
C22 C23 1.402(10) . ?
C22 C27 1.405(10) . ?
C23 C24 1.402(10) . ?
C23 C28 1.520(10) . ?
C24 C25 1.389(12) . ?
C25 C26 1.366(12) . ?
C26 C27 1.383(11) . ?
C27 C31 1.535(12) . ?
C28 C29 1.518(12) . ?
C28 C30 1.526(11) . ?
C31 C32 1.514(13) . ?
C31 C33 1.558(15) . ?
C34 C35 1.367(8) . ?
C35 C36 1.455(8) . ?
C35 C37 1.483(9) . ?
C37 C42 1.371(9) . ?
C37 C38 1.410(9) . ?
C38 C39 1.367(10) . ?
C39 C40 1.359(12) . ?
C40 C41 1.374(11) . ?
C41 C42 1.386(10) . ?
C43 C48 1.396(8) . ?
C43 C44 1.402(9) . ?
C44 C45 1.390(9) . ?
C44 C49 1.513(9) . ?
C45 C46 1.373(10) . ?
C46 C47 1.366(10) . ?
C47 C48 1.396(9) . ?
C48 C52 1.520(9) . ?
C49 C50 1.527(10) . ?
C49 C51 1.541(10) . ?
C52 C53 1.527(10) . ?
C52 C54 1.537(9) . ?
C55 C56 1.402(10) . ?
C55 C60 1.418(10) . ?
C56 C57 1.389(10) . ?
C56 C61 1.512(11) . ?
C57 C58 1.374(12) . ?
C58 C59 1.375(12) . ?
C59 C60 1.390(11) . ?
C60 C64 1.483(12) . ?
C61 C62 1.495(15) . ?
C61 C63 1.500(11) . ?
C64 C65 1.512(13) . ?
C64 C66 1.526(13) . ?
C67 C68 1.363(8) . ?
C68 C69 1.449(8) . ?
C68 C70 1.490(9) . ?
C70 C75 1.392(9) . ?
C70 C71 1.405(9) . ?
C71 C72 1.384(9) . ?
C72 C73 1.384(10) . ?
C73 C74 1.373(10) . ?
C74 C75 1.379(9) . ?
C76 C81 1.409(9) . ?
C76 C77 1.412(8) . ?
C77 C78 1.390(9) . ?
C77 C82 1.524(9) . ?
C78 C79 1.360(10) . ?
C79 C80 1.389(10) . ?
C80 C81 1.399(9) . ?
C81 C85 1.513(9) . ?
C82 C84 1.520(10) . ?
C82 C83 1.538(9) . ?
C85 C86 1.528(9) . ?
C85 C87 1.532(9) . ?
C88 C93 1.390(9) . ?
C88 C89 1.410(9) . ?
C89 C90 1.391(9) . ?
C89 C94 1.522(10) . ?
C90 C91 1.389(11) . ?
C91 C92 1.370(11) . ?
C92 C93 1.386(9) . ?
C93 C97 1.517(10) . ?
C94 C96 1.517(10) . ?
C94 C95 1.524(10) . ?
C97 C98 1.524(10) . ?
C97 C99 1.539(11) . ?
C1S C2S 1.446(13) . ?
C1S C1S 1.46(2) 2_755 ?
C2S C3S 1.466(13) . ?
C4S C5S 1.488(17) . ?
C5S C6S 1.500(17) . ?
C6S C7S 1.529(17) . ?
C7S C8S 1.499(17) . ?
